data_2238562
loop_
_publ_author_name
'Gopinath, S.'
'Sethusankar, K.'
'Ramalingam, Bose Muthu'
'Mohanakrishnan, Arasambattu K.'

_publ_section_title
;
 2-(4-Chloro-2-nitrophenyl)-9-phenylsulfonyl-9<i>H</i>-carbazole-3-carbaldehyde
;
_journal_coeditor_code SU2632
_journal_issue 9
_journal_name_full 'Acta Crystallographica Section E'
_journal_page_first o1420
_journal_page_last o1421
_journal_paper_doi 10.1107/S1600536813022253
_journal_volume 69
_journal_year 2013
_chemical_formula_iupac 'C25 H15 Cl N2 O6 S'
_chemical_formula_moiety 'C25 H15 Cl N2 O6 S'
_chemical_formula_sum 'C25 H15 Cl N2 O6 S'
_chemical_formula_weight 506.91
_chemical_name_systematic
;
2-(4-Chloro-2-nitrophenyl)-9-phenylsulfonyl-9<i>H</i>-carbazole-3-carbaldehyde
;
_space_group_IT_number 14
_symmetry_cell_setting monoclinic
_symmetry_space_group_name_Hall '-P 2ybc'
_symmetry_space_group_name_H-M 'P 1 21/c 1'
_atom_sites_solution_hydrogens geom
_atom_sites_solution_primary direct
_atom_sites_solution_secondary difmap
_audit_creation_method SHELXL-97
_cell_angle_alpha 90.00
_cell_angle_beta 90.963(9)
_cell_angle_gamma 90.00
_cell_formula_units_Z 4
_cell_length_a 8.1947(15)
_cell_length_b 14.384(3)
_cell_length_c 18.795(3)
_cell_measurement_reflns_used 3893
_cell_measurement_temperature 296(2)
_cell_measurement_theta_max 25.00
_cell_measurement_theta_min 1.78
_cell_volume 2215.1(7)
_computing_cell_refinement 'SAINT (Bruker, 2008)'
_computing_data_collection 'APEX2 (Bruker, 2008)'
_computing_data_reduction 'SAINT (Bruker, 2008)'
_computing_molecular_graphics 'ORTEP-3 for Windows (Farrugia, 2012) and Mercury (Macrae <i>et al.</i>, 2008)'
_computing_publication_material 'SHELXL97 (Sheldrick, 2008) and PLATON (Spek, 2009)'
_computing_structure_refinement 'SHELXL97 (Sheldrick, 2008)'
_computing_structure_solution 'SHELXS97 (Sheldrick, 2008)'
_diffrn_ambient_temperature 296(2)
_diffrn_measured_fraction_theta_full 0.999
_diffrn_measured_fraction_theta_max 0.999
_diffrn_measurement_device_type 'Bruker SMART APEXII CCD'
_diffrn_measurement_method '\w & \f scans'
_diffrn_radiation_monochromator graphite
_diffrn_radiation_source 'fine-focus sealed tube'
_diffrn_radiation_type MoK\a
_diffrn_radiation_wavelength 0.71073
_diffrn_reflns_av_R_equivalents 0.0555
_diffrn_reflns_av_sigmaI/netI 0.0475
_diffrn_reflns_limit_h_max 9
_diffrn_reflns_limit_h_min -9
_diffrn_reflns_limit_k_max 15
_diffrn_reflns_limit_k_min -17
_diffrn_reflns_limit_l_max 22
_diffrn_reflns_limit_l_min -22
_diffrn_reflns_number 16586
_diffrn_reflns_theta_full 25.00
_diffrn_reflns_theta_max 25.00
_diffrn_reflns_theta_min 1.78
_exptl_absorpt_coefficient_mu 0.314
_exptl_absorpt_correction_T_max 0.939
_exptl_absorpt_correction_T_min 0.910
_exptl_absorpt_correction_type multi-scan
_exptl_absorpt_process_details '(SADABS; Bruker, 2008)'
_exptl_crystal_colour yellow
_exptl_crystal_density_diffrn 1.520
_exptl_crystal_density_method 'not measured'
_exptl_crystal_description block
_exptl_crystal_F_000 1040
_exptl_crystal_size_max 0.30
_exptl_crystal_size_mid 0.25
_exptl_crystal_size_min 0.20
_refine_diff_density_max 0.418
_refine_diff_density_min -0.395
_refine_ls_extinction_method none
_refine_ls_goodness_of_fit_ref 1.046
_refine_ls_hydrogen_treatment constr
_refine_ls_matrix_type full
_refine_ls_number_parameters 316
_refine_ls_number_reflns 3893
_refine_ls_number_restraints 0
_refine_ls_restrained_S_all 1.046
_refine_ls_R_factor_all 0.0786
_refine_ls_R_factor_gt 0.0534
_refine_ls_shift/su_max 0.000
_refine_ls_shift/su_mean 0.000
_refine_ls_structure_factor_coef Fsqd
_refine_ls_weighting_details 'calc w=1/[\s^2^(Fo^2^)+(0.0933P)^2^+0.9326P] where P=(Fo^2^+2Fc^2^)/3'
_refine_ls_weighting_scheme calc
_refine_ls_wR_factor_gt 0.1468
_refine_ls_wR_factor_ref 0.1721
_reflns_number_gt 2809
_reflns_number_total 3893
_reflns_threshold_expression I>2sigma(I)
_cod_data_source_file su2632.cif
_cod_data_source_block I
_cod_original_cell_volume 2215.2(7)
_cod_original_sg_symbol_H-M 'P 21/c'
_cod_database_code 2238562
_cod_database_fobs_code 2238562

loop_
_symmetry_equiv_pos_as_xyz
'x, y, z'
'-x, y+1/2, -z+1/2'
'-x, -y, -z'
'x, -y-1/2, z-1/2'

loop_
_atom_site_type_symbol
_atom_site_label
_atom_site_fract_x
_atom_site_fract_y
_atom_site_fract_z
_atom_site_U_iso_or_equiv
_atom_site_adp_type
_atom_site_calc_flag
_atom_site_refinement_flags
_atom_site_occupancy
_atom_site_symmetry_multiplicity
C C1 0.2551(3) 0.6180(2) 0.50926(15) 0.0528(8) Uani d . 1 1
C C2 0.3370(4) 0.6615(3) 0.56478(17) 0.0671(9) Uani d . 1 1
H H2 0.3374 0.7259 0.5694 0.081 Uiso calc R 1 1
C C3 0.4184(4) 0.6050(4) 0.61323(19) 0.0788(12) Uani d . 1 1
H H3 0.4772 0.6323 0.6505 0.095 Uiso calc R 1 1
C C4 0.4150(5) 0.5097(4) 0.60796(19) 0.0780(11) Uani d . 1 1
H H4 0.4717 0.4740 0.6414 0.094 Uiso calc R 1 1
C C5 0.3290(4) 0.4662(3) 0.55391(19) 0.0685(9) Uani d . 1 1
H H5 0.3241 0.4017 0.5512 0.082 Uiso calc R 1 1
C C6 0.2497(3) 0.5214(2) 0.50362(16) 0.0536(8) Uani d . 1 1
C C7 0.1606(3) 0.4993(2) 0.43898(16) 0.0505(7) Uani d . 1 1
C C8 0.1173(3) 0.5826(2) 0.40603(16) 0.0469(7) Uani d . 1 1
C C9 0.0421(3) 0.5859(2) 0.33864(16) 0.0494(7) Uani d . 1 1
H H9 0.0132 0.6421 0.3175 0.059 Uiso calc R 1 1
C C10 0.0132(3) 0.5029(2) 0.30519(16) 0.0501(7) Uani d . 1 1
C C11 0.0462(4) 0.4168(2) 0.33792(18) 0.0561(8) Uani d . 1 1
C C12 0.1204(4) 0.4155(2) 0.40598(18) 0.0569(8) Uani d . 1 1
C C13 0.0128(5) 0.3305(3) 0.3022(2) 0.0770(11) Uani d . 1 1
H H13 -0.0318 0.3342 0.2565 0.092 Uiso calc R 1 1
C C14 0.3698(3) 0.7616(2) 0.37430(17) 0.0493(7) Uani d . 1 1
C C15 0.3674(4) 0.7328(2) 0.3047(2) 0.0622(9) Uani d . 1 1
H H15 0.2690 0.7201 0.2813 0.075 Uiso calc R 1 1
C C16 0.5117(5) 0.7232(3) 0.2703(2) 0.0809(11) Uani d . 1 1
H H16 0.5125 0.7035 0.2232 0.097 Uiso calc R 1 1
C C17 0.6562(5) 0.7428(3) 0.3057(3) 0.0918(14) Uani d . 1 1
H H17 0.7546 0.7355 0.2824 0.110 Uiso calc R 1 1
C C18 0.6566(5) 0.7726(3) 0.3743(3) 0.0935(14) Uani d . 1 1
H H18 0.7549 0.7870 0.3971 0.112 Uiso calc R 1 1
C C19 0.5137(4) 0.7815(3) 0.4098(2) 0.0722(10) Uani d . 1 1
H H19 0.5135 0.8007 0.4571 0.087 Uiso calc R 1 1
C C20 -0.0564(3) 0.5080(2) 0.23145(16) 0.0503(7) Uani d . 1 1
C C21 -0.2215(4) 0.5008(3) 0.21838(19) 0.0681(9) Uani d . 1 1
H H21 -0.2892 0.4855 0.2558 0.082 Uiso calc R 1 1
C C22 -0.2902(4) 0.5152(3) 0.1522(2) 0.0718(10) Uani d . 1 1
H H22 -0.4023 0.5092 0.1451 0.086 Uiso calc R 1 1
C C23 -0.1919(4) 0.5385(3) 0.09668(19) 0.0658(9) Uani d . 1 1
C C24 -0.0268(4) 0.5468(2) 0.10637(17) 0.0592(8) Uani d . 1 1
H H24 0.0399 0.5635 0.0689 0.071 Uiso calc R 1 1
C C25 0.0376(3) 0.5298(2) 0.17300(16) 0.0519(7) Uani d . 1 1
Cl Cl1 -0.27788(15) 0.55884(9) 0.01388(6) 0.1018(4) Uani d . 1 1
N N1 0.1664(3) 0.65682(17) 0.45026(13) 0.0503(6) Uani d . 1 1
N N2 0.2158(3) 0.5375(2) 0.18092(15) 0.0664(8) Uani d . 1 1
O O1 0.1583(3) 0.33589(17) 0.43974(14) 0.0784(7) Uani d . 1 1
H H1 0.1286 0.2916 0.4153 0.118 Uiso calc R 1 1
O O2 0.0370(5) 0.25321(19) 0.32590(17) 0.1032(10) Uani d . 1 1
O O3 0.2092(3) 0.82164(17) 0.48325(13) 0.0717(7) Uani d . 1 1
O O4 0.0573(2) 0.78288(15) 0.37344(12) 0.0569(6) Uani d . 1 1
O O5 0.2857(3) 0.4869(2) 0.22158(17) 0.0960(9) Uani d . 1 1
O O6 0.2834(3) 0.5962(3) 0.14560(17) 0.1149(12) Uani d . 1 1
S S1 0.18862(9) 0.76577(5) 0.42149(4) 0.0504(3) Uani d . 1 1

loop_
_atom_site_aniso_label
_atom_site_aniso_U_11
_atom_site_aniso_U_22
_atom_site_aniso_U_33
_atom_site_aniso_U_12
_atom_site_aniso_U_13
_atom_site_aniso_U_23
C1 0.0501(15) 0.063(2) 0.0456(16) -0.0008(13) 0.0061(13) 0.0019(15)
C2 0.071(2) 0.081(3) 0.0489(19) -0.0099(18) 0.0001(16) -0.0027(17)
C3 0.071(2) 0.116(4) 0.049(2) -0.006(2) -0.0034(17) 0.004(2)
C4 0.076(2) 0.108(4) 0.051(2) 0.013(2) 0.0055(18) 0.022(2)
C5 0.073(2) 0.077(2) 0.057(2) 0.0105(18) 0.0189(17) 0.0186(19)
C6 0.0520(16) 0.065(2) 0.0445(16) -0.0013(14) 0.0122(13) 0.0055(15)
C7 0.0482(15) 0.0523(19) 0.0514(17) -0.0029(13) 0.0147(13) 0.0056(15)
C8 0.0425(13) 0.0495(18) 0.0490(16) -0.0033(12) 0.0080(12) -0.0036(14)
C9 0.0498(15) 0.0492(18) 0.0492(17) -0.0020(13) 0.0025(13) -0.0023(14)
C10 0.0496(15) 0.0516(19) 0.0494(17) -0.0076(13) 0.0112(13) -0.0078(15)
C11 0.0650(18) 0.0476(19) 0.0564(19) -0.0101(14) 0.0183(15) -0.0057(15)
C12 0.0645(18) 0.048(2) 0.0587(19) -0.0016(14) 0.0212(15) 0.0053(16)
C13 0.106(3) 0.059(2) 0.068(2) -0.011(2) 0.024(2) -0.0087(19)
C14 0.0473(15) 0.0424(17) 0.0580(18) -0.0019(12) -0.0019(13) 0.0068(14)
C15 0.0558(17) 0.062(2) 0.069(2) 0.0010(15) 0.0040(16) 0.0054(17)
C16 0.080(3) 0.083(3) 0.080(3) 0.008(2) 0.025(2) 0.015(2)
C17 0.059(2) 0.099(3) 0.118(4) 0.007(2) 0.030(2) 0.031(3)
C18 0.051(2) 0.109(4) 0.121(4) -0.011(2) -0.002(2) 0.025(3)
C19 0.0564(18) 0.077(3) 0.083(3) -0.0145(16) -0.0066(17) 0.010(2)
C20 0.0544(15) 0.0457(18) 0.0511(17) -0.0051(13) 0.0080(13) -0.0111(14)
C21 0.0545(17) 0.083(3) 0.068(2) -0.0100(16) 0.0110(16) -0.0126(19)
C22 0.0532(18) 0.084(3) 0.078(3) 0.0019(16) -0.0033(18) -0.017(2)
C23 0.070(2) 0.060(2) 0.067(2) 0.0141(16) -0.0138(18) -0.0133(18)
C24 0.0674(19) 0.058(2) 0.0519(19) 0.0037(15) 0.0072(15) -0.0045(15)
C25 0.0532(16) 0.0508(19) 0.0519(18) -0.0011(13) 0.0042(14) -0.0087(14)
Cl1 0.1052(8) 0.1192(10) 0.0800(7) 0.0313(7) -0.0284(6) -0.0017(6)
N1 0.0544(13) 0.0517(16) 0.0449(13) -0.0047(11) 0.0020(11) -0.0015(12)
N2 0.0553(15) 0.093(2) 0.0514(16) -0.0074(15) 0.0070(13) -0.0066(16)
O1 0.1124(19) 0.0498(15) 0.0736(16) 0.0026(13) 0.0212(14) 0.0123(12)
O2 0.174(3) 0.0460(17) 0.091(2) -0.0101(17) 0.026(2) -0.0035(15)
O3 0.0860(15) 0.0605(15) 0.0685(15) -0.0006(12) -0.0026(12) -0.0224(12)
O4 0.0465(10) 0.0543(14) 0.0696(14) 0.0067(9) -0.0036(10) -0.0058(11)
O5 0.0603(14) 0.134(3) 0.093(2) 0.0160(15) 0.0053(14) 0.0219(19)
O6 0.0769(17) 0.171(3) 0.097(2) -0.045(2) 0.0073(16) 0.041(2)
S1 0.0506(4) 0.0452(5) 0.0552(5) 0.0003(3) -0.0015(3) -0.0074(3)

loop_
_atom_type_symbol
_atom_type_description
_atom_type_scat_dispersion_real
_atom_type_scat_dispersion_imag
_atom_type_scat_source
C C 0.0033 0.0016 'International Tables Vol C Tables 4.2.6.8 and 6.1.1.4'
H H 0.0000 0.0000 'International Tables Vol C Tables 4.2.6.8 and 6.1.1.4'
Cl Cl 0.1484 0.1585 'International Tables Vol C Tables 4.2.6.8 and 6.1.1.4'
N N 0.0061 0.0033 'International Tables Vol C Tables 4.2.6.8 and 6.1.1.4'
O O 0.0106 0.0060 'International Tables Vol C Tables 4.2.6.8 and 6.1.1.4'
S S 0.1246 0.1234 'International Tables Vol C Tables 4.2.6.8 and 6.1.1.4'

loop_
_geom_angle_atom_site_label_1
_geom_angle_atom_site_label_2
_geom_angle_atom_site_label_3
_geom_angle
C2 C1 C6 121.6(3)
C2 C1 N1 130.1(3)
C6 C1 N1 108.4(3)
C1 C2 C3 117.0(4)
C1 C2 H2 121.5
C3 C2 H2 121.5
C4 C3 C2 122.0(4)
C4 C3 H3 119.0
C2 C3 H3 119.0
C3 C4 C5 121.0(4)
C3 C4 H4 119.5
C5 C4 H4 119.5
C4 C5 C6 118.0(4)
C4 C5 H5 121.0
C6 C5 H5 121.0
C5 C6 C1 120.3(3)
C5 C6 C7 132.2(3)
C1 C6 C7 107.4(3)
C12 C7 C8 119.3(3)
C12 C7 C6 132.8(3)
C8 C7 C6 107.8(3)
C7 C8 C9 122.5(3)
C7 C8 N1 108.8(3)
C9 C8 N1 128.7(3)
C10 C9 C8 117.1(3)
C10 C9 H9 121.4
C8 C9 H9 121.4
C9 C10 C11 122.4(3)
C9 C10 C20 116.4(3)
C11 C10 C20 121.2(3)
C10 C11 C12 119.1(3)
C10 C11 C13 121.5(3)
C12 C11 C13 119.3(3)
O1 C12 C7 118.5(3)
O1 C12 C11 122.2(3)
C7 C12 C11 119.3(3)
O2 C13 C11 126.4(4)
O2 C13 H13 116.8
C11 C13 H13 116.8
C15 C14 C19 121.6(3)
C15 C14 S1 119.8(2)
C19 C14 S1 118.5(3)
C16 C15 C14 119.0(3)
C16 C15 H15 120.5
C14 C15 H15 120.5
C15 C16 C17 119.7(4)
C15 C16 H16 120.2
C17 C16 H16 120.2
C18 C17 C16 120.7(4)
C18 C17 H17 119.6
C16 C17 H17 119.6
C17 C18 C19 120.4(4)
C17 C18 H18 119.8
C19 C18 H18 119.8
C18 C19 C14 118.6(4)
C18 C19 H19 120.7
C14 C19 H19 120.7
C21 C20 C25 115.7(3)
C21 C20 C10 121.5(3)
C25 C20 C10 122.5(3)
C22 C21 C20 122.6(3)
C22 C21 H21 118.7
C20 C21 H21 118.7
C23 C22 C21 119.3(3)
C23 C22 H22 120.4
C21 C22 H22 120.4
C24 C23 C22 120.9(3)
C24 C23 Cl1 119.6(3)
C22 C23 Cl1 119.5(3)
C23 C24 C25 118.1(3)
C23 C24 H24 121.0
C25 C24 H24 121.0
C24 C25 C20 123.5(3)
C24 C25 N2 116.5(3)
C20 C25 N2 120.1(3)
C8 N1 C1 107.4(2)
C8 N1 S1 123.5(2)
C1 N1 S1 124.1(2)
O5 N2 O6 123.7(3)
O5 N2 C25 118.9(3)
O6 N2 C25 117.4(3)
C12 O1 H1 109.5
O4 S1 O3 120.14(14)
O4 S1 N1 106.50(13)
O3 S1 N1 106.18(14)
O4 S1 C14 109.06(14)
O3 S1 C14 110.19(15)
N1 S1 C14 103.37(13)

loop_
_geom_bond_atom_site_label_1
_geom_bond_atom_site_label_2
_geom_bond_distance
C1 C2 1.381(4)
C1 C6 1.394(5)
C1 N1 1.429(4)
C2 C3 1.384(5)
C2 H2 0.9300
C3 C4 1.375(6)
C3 H3 0.9300
C4 C5 1.377(5)
C4 H4 0.9300
C5 C6 1.388(5)
C5 H5 0.9300
C6 C7 1.442(4)
C7 C12 1.392(5)
C7 C8 1.392(4)
C8 C9 1.400(4)
C8 N1 1.408(4)
C9 C10 1.369(4)
C9 H9 0.9300
C10 C11 1.406(4)
C10 C20 1.492(4)
C11 C12 1.407(5)
C11 C13 1.435(5)
C12 O1 1.343(4)
C13 O2 1.213(5)
C13 H13 0.9300
C14 C15 1.372(5)
C14 C19 1.375(4)
C14 S1 1.743(3)
C15 C16 1.364(5)
C15 H15 0.9300
C16 C17 1.378(6)
C16 H16 0.9300
C17 C18 1.359(7)
C17 H17 0.9300
C18 C19 1.364(6)
C18 H18 0.9300
C19 H19 0.9300
C20 C21 1.374(4)
C20 C25 1.388(4)
C21 C22 1.373(5)
C21 H21 0.9300
C22 C23 1.370(5)
C22 H22 0.9300
C23 C24 1.367(5)
C23 Cl1 1.723(4)
C24 C25 1.373(4)
C24 H24 0.9300
C25 N2 1.469(4)
N1 S1 1.669(3)
N2 O5 1.196(4)
N2 O6 1.213(4)
O1 H1 0.8200
O3 S1 1.420(2)
O4 S1 1.415(2)

loop_
_geom_hbond_atom_site_label_D
_geom_hbond_atom_site_label_H
_geom_hbond_atom_site_label_A
_geom_hbond_site_symmetry_A
_geom_hbond_distance_DH
_geom_hbond_distance_HA
_geom_hbond_distance_DA
_geom_hbond_angle_DHA
O1 H1 O2 . 0.82 1.91 2.629(4) 146
C2 H2 O3 . 0.93 2.36 2.949(5) 121
C9 H9 O4 . 0.93 2.31 2.910(4) 122
C13 H13 O4 2_545 0.93 2.56 3.411(4) 153
C18 H18 O4 1_655 0.93 2.53 3.287(4) 139

loop_
_geom_torsion_atom_site_label_1
_geom_torsion_atom_site_label_2
_geom_torsion_atom_site_label_3
_geom_torsion_atom_site_label_4
_geom_torsion
C6 C1 C2 C3 2.3(5)
N1 C1 C2 C3 -177.4(3)
C1 C2 C3 C4 -1.8(5)
C2 C3 C4 C5 -0.3(6)
C3 C4 C5 C6 1.9(5)
C4 C5 C6 C1 -1.4(5)
C4 C5 C6 C7 175.0(3)
C2 C1 C6 C5 -0.7(4)
N1 C1 C6 C5 179.0(3)
C2 C1 C6 C7 -177.9(3)
N1 C1 C6 C7 1.8(3)
C5 C6 C7 C12 1.8(5)
C1 C6 C7 C12 178.6(3)
C5 C6 C7 C8 -175.4(3)
C1 C6 C7 C8 1.4(3)
C12 C7 C8 C9 -3.6(4)
C6 C7 C8 C9 174.1(2)
C12 C7 C8 N1 178.3(2)
C6 C7 C8 N1 -4.0(3)
C7 C8 C9 C10 -0.5(4)
N1 C8 C9 C10 177.2(2)
C8 C9 C10 C11 4.2(4)
C8 C9 C10 C20 -175.9(2)
C9 C10 C11 C12 -3.7(4)
C20 C10 C11 C12 176.4(3)
C9 C10 C11 C13 179.1(3)
C20 C10 C11 C13 -0.7(4)
C8 C7 C12 O1 -177.8(3)
C6 C7 C12 O1 5.2(5)
C8 C7 C12 C11 4.0(4)
C6 C7 C12 C11 -173.0(3)
C10 C11 C12 O1 -178.7(3)
C13 C11 C12 O1 -1.5(5)
C10 C11 C12 C7 -0.5(4)
C13 C11 C12 C7 176.7(3)
C10 C11 C13 O2 179.9(4)
C12 C11 C13 O2 2.8(6)
C19 C14 C15 C16 0.5(5)
S1 C14 C15 C16 -175.0(3)
C14 C15 C16 C17 -0.3(6)
C15 C16 C17 C18 -0.7(6)
C16 C17 C18 C19 1.6(7)
C17 C18 C19 C14 -1.3(6)
C15 C14 C19 C18 0.3(5)
S1 C14 C19 C18 175.9(3)
C9 C10 C20 C21 -95.9(4)
C11 C10 C20 C21 83.9(4)
C9 C10 C20 C25 77.3(4)
C11 C10 C20 C25 -102.9(4)
C25 C20 C21 C22 -0.8(5)
C10 C20 C21 C22 172.9(3)
C20 C21 C22 C23 -0.6(6)
C21 C22 C23 C24 0.5(6)
C21 C22 C23 Cl1 -178.7(3)
C22 C23 C24 C25 0.9(5)
Cl1 C23 C24 C25 -179.8(3)
C23 C24 C25 C20 -2.5(5)
C23 C24 C25 N2 178.8(3)
C21 C20 C25 C24 2.4(5)
C10 C20 C25 C24 -171.2(3)
C21 C20 C25 N2 -178.9(3)
C10 C20 C25 N2 7.5(5)
C7 C8 N1 C1 5.1(3)
C9 C8 N1 C1 -172.9(3)
C7 C8 N1 S1 161.01(19)
C9 C8 N1 S1 -16.9(4)
C2 C1 N1 C8 175.5(3)
C6 C1 N1 C8 -4.2(3)
C2 C1 N1 S1 19.7(4)
C6 C1 N1 S1 -160.0(2)
C24 C25 N2 O5 -145.9(3)
C20 C25 N2 O5 35.2(5)
C24 C25 N2 O6 34.5(5)
C20 C25 N2 O6 -144.3(3)
C8 N1 S1 O4 40.4(2)
C1 N1 S1 O4 -167.7(2)
C8 N1 S1 O3 169.5(2)
C1 N1 S1 O3 -38.5(3)
C8 N1 S1 C14 -74.5(2)
C1 N1 S1 C14 77.5(2)
C15 C14 S1 O4 -29.1(3)
C19 C14 S1 O4 155.3(3)
C15 C14 S1 O3 -162.9(3)
C19 C14 S1 O3 21.4(3)
C15 C14 S1 N1 84.0(3)
C19 C14 S1 N1 -91.7(3)
